data_4076819
loop_
_publ_author_name
'Rifat, Adem'
'Patmore, Nathan J.'
'Mahon, Mary F.'
'Weller, Andrew S.'

_publ_section_title
;
 Rhodium Phosphines Partnered with the Carborane Monoanions [CB11H6Y6]-(Y
 = H, Br). Synthesis and Evaluation as Alkene Hydrogenation Catalysts
;
_journal_issue 14
_journal_name_full Organometallics
_journal_page_first 2856
_journal_paper_doi 10.1021/om020077r
_journal_volume 21
_journal_year 2002
_chemical_formula_sum 'C76.78 H77.56 B22 Br12 Cl5.56 P4 Rh2'
_chemical_formula_weight 2723.85
_chemical_name_systematic
; 
 ? 
;
_space_group_IT_number 15
_symmetry_space_group_name_Hall '-C 2yc'
_symmetry_space_group_name_H-M 'C 1 2/c 1'
_atom_sites_solution_hydrogens geom
_atom_sites_solution_primary direct
_atom_sites_solution_secondary difmap
_audit_creation_method SHELXL-97
_cell_angle_alpha 90.00
_cell_angle_beta 113.284(2)
_cell_angle_gamma 90.00
_cell_formula_units_Z 4
_cell_length_a 26.9570(6)
_cell_length_b 15.0290(4)
_cell_length_c 27.8970(7)
_cell_measurement_temperature 150(2)
_cell_volume 10381.6(5)
_computing_structure_refinement 'SHELXL-97 (Sheldrick, 1997)'
_computing_structure_solution 'SHELXS-97 (Sheldrick, 1990)'
_diffrn_ambient_temperature 150(2)
_diffrn_measured_fraction_theta_full 0.996
_diffrn_measured_fraction_theta_max 0.996
_diffrn_radiation_monochromator graphite
_diffrn_radiation_source 'fine-focus sealed tube'
_diffrn_radiation_type MoK\a
_diffrn_radiation_wavelength 0.71073
_diffrn_reflns_av_R_equivalents 0.1239
_diffrn_reflns_av_sigmaI/netI 0.0764
_diffrn_reflns_limit_h_max 32
_diffrn_reflns_limit_h_min -32
_diffrn_reflns_limit_k_max 17
_diffrn_reflns_limit_k_min -17
_diffrn_reflns_limit_l_max 33
_diffrn_reflns_limit_l_min -33
_diffrn_reflns_number 72519
_diffrn_reflns_theta_full 25.03
_diffrn_reflns_theta_max 25.03
_diffrn_reflns_theta_min 3.56
_exptl_absorpt_coefficient_mu 5.181
_exptl_absorpt_correction_T_max 0.8601
_exptl_absorpt_correction_T_min 0.5104
_exptl_crystal_density_diffrn 1.743
_exptl_crystal_density_method 'not measured'
_exptl_crystal_F_000 5251
_exptl_crystal_size_max 0.15
_exptl_crystal_size_mid 0.10
_exptl_crystal_size_min 0.03
_refine_diff_density_max 1.346
_refine_diff_density_min -1.559
_refine_diff_density_rms 0.129
_refine_ls_extinction_method none
_refine_ls_goodness_of_fit_ref 1.026
_refine_ls_hydrogen_treatment mixed
_refine_ls_matrix_type full
_refine_ls_number_parameters 589
_refine_ls_number_reflns 9133
_refine_ls_number_restraints 12
_refine_ls_restrained_S_all 1.026
_refine_ls_R_factor_all 0.1249
_refine_ls_R_factor_gt 0.0702
_refine_ls_shift/su_max 2.345
_refine_ls_shift/su_mean 0.039
_refine_ls_structure_factor_coef Fsqd
_refine_ls_weighting_details 'calc w=1/[\s^2^(Fo^2^)+(0.0226P)^2^+229.6937P] where P=(Fo^2^+2Fc^2^)/3'
_refine_ls_weighting_scheme calc
_refine_ls_wR_factor_gt 0.1246
_refine_ls_wR_factor_ref 0.1465
_reflns_number_gt 5763
_reflns_number_total 9133
_reflns_threshold_expression >2sigma(I)
_cod_data_source_file om020077r.cif
_cod_data_source_block c:_compound_2
_cod_original_cell_volume 10381.6(4)
_cod_database_code 4076819

loop_
_symmetry_equiv_pos_as_xyz
'x, y, z'
'-x, y, -z+1/2'
'x+1/2, y+1/2, z'
'-x+1/2, y+1/2, -z+1/2'
'-x, -y, -z'
'x, -y, z-1/2'
'-x+1/2, -y+1/2, -z'
'x+1/2, -y+1/2, z-1/2'

loop_
_atom_site_label
_atom_site_type_symbol
_atom_site_fract_x
_atom_site_fract_y
_atom_site_fract_z
_atom_site_U_iso_or_equiv
_atom_site_adp_type
_atom_site_occupancy
_atom_site_symmetry_multiplicity
_atom_site_calc_flag
_atom_site_refinement_flags
_atom_site_disorder_assembly
_atom_site_disorder_group
Rh1 Rh 0.33072(3) 0.27874(5) -0.00471(3) 0.03554(19) Uani 1 1 d . . .
Br7 Br 0.17546(5) 0.48303(7) 0.16205(4) 0.0584(3) Uani 1 1 d . . .
Br8 Br 0.32449(5) 0.50348(7) 0.25384(4) 0.0585(3) Uani 1 1 d . . .
Br9 Br 0.33952(6) 0.43653(8) 0.39294(4) 0.0741(4) Uani 1 1 d . . .
Br10 Br 0.19743(6) 0.38564(9) 0.38597(5) 0.0815(4) Uani 1 1 d . . .
Br11 Br 0.09600(6) 0.40760(9) 0.24355(5) 0.0768(4) Uani 1 1 d . . .
Br12 Br 0.21172(5) 0.57184(7) 0.29909(4) 0.0641(3) Uani 1 1 d . . .
Cl1 Cl 0.4309(9) 0.6101(14) 0.2085(11) 0.167(9) Uani 0.26 1 d P A 1
Cl2 Cl 0.4766(9) 0.7590(19) 0.1783(7) 0.165(9) Uani 0.26 1 d PU A 1
Cl3 Cl 0.4280(11) 0.669(2) 0.1457(11) 0.199(12) Uani 0.26 1 d PU A 1
Cl4 Cl 0.1334(5) 0.7066(11) -0.0279(5) 0.161(5) Uani 0.50 1 d P . .
Cl5 Cl 0.1197(8) 0.7133(13) 0.0281(7) 0.246(12) Uani 0.50 1 d P . .
Cl6 Cl 0.1403(5) 0.5467(6) -0.0110(4) 0.121(3) Uani 0.50 1 d P . .
Cl7 Cl 0.1136(4) 0.6186(11) 0.0528(4) 0.161(6) Uani 0.50 1 d P . .
P1 P 0.31520(10) 0.33414(16) 0.06290(9) 0.0417(6) Uani 1 1 d . . .
P2 P 0.41977(10) 0.25241(15) 0.04065(9) 0.0404(6) Uani 1 1 d . . .
C1 C 0.2441(4) 0.2431(6) 0.2661(4) 0.054(3) Uani 1 1 d . . .
H1 H 0.2505 0.1718 0.2584 0.065 Uiso 1 1 calc R . .
C2 C 0.2537(4) 0.2810(6) 0.0644(3) 0.039(2) Uani 1 1 d . . .
C3 C 0.2121(4) 0.3249(7) 0.0723(3) 0.045(2) Uani 1 1 d . . .
H3 H 0.2109 0.3881 0.0717 0.054 Uiso 1 1 calc R . .
C4 C 0.1715(4) 0.2768(7) 0.0812(3) 0.049(3) Uani 1 1 d . . .
H4 H 0.1412 0.3075 0.0824 0.058 Uiso 1 1 calc R . .
C5 C 0.1755(4) 0.1847(7) 0.0882(4) 0.054(3) Uani 1 1 d . . .
H5 H 0.1510 0.1536 0.0989 0.064 Uiso 1 1 calc R . .
C6 C 0.2162(4) 0.1388(7) 0.0790(4) 0.053(3) Uani 1 1 d . . .
H6 H 0.2193 0.0761 0.0831 0.064 Uiso 1 1 calc R . .
C7 C 0.2522(4) 0.1862(6) 0.0639(3) 0.044(2) Uani 1 1 d . . .
H7 H 0.2763 0.1543 0.0531 0.052 Uiso 1 1 calc R . .
C8 C 0.3617(4) 0.3206(8) 0.1315(3) 0.052(3) Uani 1 1 d . . .
C9 C 0.3994(5) 0.3892(9) 0.1542(5) 0.077(4) Uani 1 1 d . . .
H9 H 0.4011 0.4388 0.1338 0.093 Uiso 1 1 calc R . .
C10 C 0.4332(6) 0.3838(13) 0.2051(5) 0.110(6) Uani 1 1 d . . .
H10 H 0.4590 0.4296 0.2201 0.132 Uiso 1 1 calc R . .
C11 C 0.4309(6) 0.3154(16) 0.2344(5) 0.120(8) Uani 1 1 d . . .
H11 H 0.4541 0.3141 0.2703 0.145 Uiso 1 1 calc R . .
C12 C 0.3943(6) 0.2443(15) 0.2128(5) 0.126(8) Uani 1 1 d . . .
H12 H 0.3940 0.1946 0.2337 0.152 Uiso 1 1 calc R . .
C13 C 0.3588(4) 0.2480(11) 0.1608(4) 0.085(5) Uani 1 1 d . . .
H13 H 0.3333 0.2019 0.1457 0.102 Uiso 1 1 calc R . .
C14 C 0.3008(4) 0.4538(7) 0.0620(4) 0.052(3) Uani 1 1 d . . .
C15 C 0.3021(5) 0.5083(7) 0.0220(4) 0.066(3) Uani 1 1 d . . .
H15 H 0.3094 0.4831 -0.0057 0.079 Uiso 1 1 calc R . .
C16 C 0.2926(5) 0.6000(7) 0.0224(5) 0.082(4) Uani 1 1 d . . .
H16 H 0.2932 0.6373 -0.0048 0.099 Uiso 1 1 calc R . .
C17 C 0.2824(6) 0.6347(9) 0.0634(7) 0.113(7) Uani 1 1 d . . .
H17 H 0.2751 0.6965 0.0636 0.135 Uiso 1 1 calc R . .
C18 C 0.2825(5) 0.5830(10) 0.1038(6) 0.092(5) Uani 1 1 d . . .
H18 H 0.2769 0.6094 0.1321 0.110 Uiso 1 1 calc R . .
C19 C 0.2910(4) 0.4918(7) 0.1034(5) 0.068(3) Uani 1 1 d . . .
H19 H 0.2901 0.4555 0.1309 0.082 Uiso 1 1 calc R . .
C20 C 0.4595(4) 0.3523(6) 0.0691(4) 0.046(2) Uani 1 1 d . B .
C21 C 0.5063(6) 0.3544(8) 0.1094(5) 0.084(4) Uani 1 1 d . . .
H21 H 0.5221 0.3000 0.1256 0.101 Uiso 1 1 calc R B .
C22 C 0.5339(6) 0.4349(11) 0.1293(5) 0.096(5) Uani 1 1 d . B .
H22 H 0.5668 0.4347 0.1593 0.115 Uiso 1 1 calc R . .
C23 C 0.5134(7) 0.5094(10) 0.1059(6) 0.096(5) Uani 1 1 d . . .
H23 H 0.5318 0.5635 0.1196 0.115 Uiso 1 1 calc R B .
C24 C 0.4665(6) 0.5126(8) 0.0625(9) 0.137(8) Uani 1 1 d . B .
H24 H 0.4529 0.5672 0.0451 0.164 Uiso 1 1 calc R . .
C25 C 0.4398(6) 0.4340(8) 0.0451(8) 0.121(7) Uani 1 1 d . . .
H25 H 0.4065 0.4350 0.0155 0.145 Uiso 1 1 calc R B .
C26 C 0.4497(4) 0.2126(7) -0.0042(4) 0.048(2) Uani 1 1 d . B .
C27 C 0.4665(4) 0.2711(7) -0.0331(4) 0.058(3) Uani 1 1 d . . .
H27 H 0.4672 0.3332 -0.0265 0.069 Uiso 1 1 calc R B .
C28 C 0.4819(5) 0.2401(8) -0.0710(5) 0.076(4) Uani 1 1 d . B .
H28 H 0.4926 0.2817 -0.0907 0.092 Uiso 1 1 calc R . .
C29 C 0.4826(5) 0.1506(9) -0.0818(5) 0.075(4) Uani 1 1 d . . .
H29 H 0.4936 0.1301 -0.1083 0.090 Uiso 1 1 calc R B .
C30 C 0.4665(5) 0.0921(7) -0.0525(5) 0.067(3) Uani 1 1 d . B .
H30 H 0.4660 0.0301 -0.0593 0.081 Uiso 1 1 calc R . .
C31 C 0.4512(4) 0.1219(6) -0.0136(4) 0.052(3) Uani 1 1 d . . .
H31 H 0.4417 0.0802 0.0069 0.063 Uiso 1 1 calc R B .
C32 C 0.4457(16) 0.169(2) 0.0902(12) 0.0565(19) Uani 0.65 1 d P B 1
C33 C 0.4995(7) 0.1427(10) 0.1103(6) 0.0565(19) Uani 0.65 1 d P B 1
H33 H 0.5240 0.1685 0.0973 0.068 Uiso 0.65 1 calc PR B 1
C34 C 0.5177(7) 0.0779(10) 0.1497(6) 0.0565(19) Uani 0.65 1 d P B 1
H34 H 0.5549 0.0628 0.1651 0.068 Uiso 0.65 1 calc PR B 1
C35 C 0.4825(8) 0.0375(13) 0.1655(7) 0.0565(19) Uani 0.65 1 d P B 1
H35 H 0.4952 -0.0083 0.1909 0.068 Uiso 0.65 1 calc PR B 1
C36 C 0.4279(8) 0.0605(11) 0.1458(7) 0.0565(19) Uani 0.65 1 d P B 1
H36 H 0.4034 0.0334 0.1582 0.068 Uiso 0.65 1 calc PR B 1
C37 C 0.4111(8) 0.1260(12) 0.1065(6) 0.0565(19) Uani 0.65 1 d P B 1
H37 H 0.3738 0.1405 0.0906 0.068 Uiso 0.65 1 calc PR B 1
C101 C 0.429(3) 0.711(6) 0.176(2) 0.163(15) Uani 0.39 1 d PU . .
C102 C 0.1332(15) 0.620(5) 0.012(3) 0.41(4) Uani 1 1 d . . .
C132 C 0.434(3) 0.163(4) 0.090(2) 0.054(3) Uani 0.35 1 d P B 2
C133 C 0.4745(12) 0.165(2) 0.1433(11) 0.054(3) Uani 0.35 1 d P B 2
H133 H 0.4949 0.2183 0.1550 0.065 Uiso 0.35 1 calc PR B 2
C134 C 0.4851(13) 0.093(2) 0.1788(12) 0.054(3) Uani 0.35 1 d P B 2
H134 H 0.5131 0.0965 0.2127 0.065 Uiso 0.35 1 calc PR B 2
C135 C 0.4536(15) 0.020(2) 0.1623(12) 0.054(3) Uani 0.35 1 d P B 2
H135 H 0.4612 -0.0319 0.1837 0.065 Uiso 0.35 1 calc PR B 2
C136 C 0.4113(13) 0.019(2) 0.1151(12) 0.054(3) Uani 0.35 1 d P B 2
H136 H 0.3881 -0.0309 0.1052 0.065 Uiso 0.35 1 calc PR B 2
C137 C 0.4015(13) 0.088(2) 0.0825(13) 0.054(3) Uani 0.35 1 d P B 2
H137 H 0.3696 0.0861 0.0514 0.065 Uiso 0.35 1 calc PR B 2
B2 B 0.1885(6) 0.2932(8) 0.2230(5) 0.059(3) Uani 1 1 d . . .
H2 H 0.1579 0.2602 0.1877 0.070 Uiso 1 1 calc R . .
B3 B 0.2531(5) 0.3214(8) 0.2258(4) 0.056(3) Uani 1 1 d . . .
H3A H 0.2649 0.3076 0.1922 0.067 Uiso 1 1 calc R . .
B4 B 0.3004(6) 0.3073(8) 0.2918(4) 0.057(3) Uani 1 1 d . . .
H4A H 0.3428 0.2844 0.3017 0.068 Uiso 1 1 calc R . .
B5 B 0.2629(6) 0.2735(8) 0.3294(5) 0.063(4) Uani 1 1 d . . .
H5A H 0.2810 0.2281 0.3638 0.076 Uiso 1 1 calc R . .
B6 B 0.1944(6) 0.2658(9) 0.2871(5) 0.064(4) Uani 1 1 d . . .
H6A H 0.1671 0.2156 0.2939 0.077 Uiso 1 1 calc R . .
B7 B 0.2077(5) 0.4075(8) 0.2236(4) 0.051(3) Uani 1 1 d . . .
B8 B 0.2759(5) 0.4153(7) 0.2653(4) 0.047(3) Uani 1 1 d . . .
B9 B 0.2827(6) 0.3881(8) 0.3305(4) 0.055(3) Uani 1 1 d . . .
B10 B 0.2181(6) 0.3600(8) 0.3279(4) 0.056(3) Uani 1 1 d . . .
B11 B 0.1707(5) 0.3718(8) 0.2606(4) 0.055(3) Uani 1 1 d . . .
B12 B 0.2255(6) 0.4492(7) 0.2874(4) 0.058(4) Uani 1 1 d . . .

loop_
_atom_site_aniso_label
_atom_site_aniso_U_11
_atom_site_aniso_U_22
_atom_site_aniso_U_33
_atom_site_aniso_U_23
_atom_site_aniso_U_13
_atom_site_aniso_U_12
Rh1 0.0442(4) 0.0319(4) 0.0307(4) 0.0042(3) 0.0149(3) 0.0060(3)
Br7 0.0780(8) 0.0548(7) 0.0387(5) -0.0058(5) 0.0193(5) 0.0061(6)
Br8 0.0717(8) 0.0501(6) 0.0495(6) 0.0044(5) 0.0194(6) -0.0096(6)
Br9 0.1079(11) 0.0576(7) 0.0427(6) -0.0064(5) 0.0147(6) -0.0232(7)
Br10 0.1342(12) 0.0726(8) 0.0535(7) -0.0142(6) 0.0540(8) -0.0291(8)
Br11 0.0838(9) 0.0760(9) 0.0773(8) -0.0173(7) 0.0390(7) -0.0088(7)
Br12 0.1052(10) 0.0437(6) 0.0490(6) -0.0178(5) 0.0365(6) -0.0123(6)
Cl1 0.144(18) 0.102(14) 0.27(3) -0.020(16) 0.103(19) 0.024(13)
Cl2 0.163(17) 0.29(3) 0.092(11) 0.027(14) 0.101(12) 0.041(18)
Cl3 0.127(16) 0.29(3) 0.19(3) 0.05(2) 0.073(19) -0.04(2)
Cl4 0.124(8) 0.222(13) 0.134(9) 0.028(9) 0.049(7) -0.029(9)
Cl5 0.207(16) 0.25(2) 0.174(14) -0.085(15) -0.039(12) 0.101(15)
Cl6 0.148(10) 0.092(6) 0.145(8) -0.019(6) 0.080(7) -0.028(6)
Cl7 0.078(6) 0.244(14) 0.116(7) 0.101(8) -0.011(5) -0.057(8)
P1 0.0435(16) 0.0417(14) 0.0334(13) -0.0054(11) 0.0083(11) 0.0082(12)
P2 0.0445(15) 0.0309(13) 0.0441(14) 0.0011(10) 0.0159(12) 0.0039(11)
C1 0.081(8) 0.032(5) 0.044(6) -0.007(4) 0.018(6) -0.012(5)
C2 0.049(6) 0.040(5) 0.020(4) 0.001(4) 0.005(4) 0.004(5)
C3 0.050(6) 0.051(6) 0.028(5) -0.004(4) 0.008(5) 0.012(5)
C4 0.040(6) 0.075(8) 0.027(5) -0.004(5) 0.009(4) 0.008(6)
C5 0.065(8) 0.054(7) 0.041(6) 0.019(5) 0.020(5) 0.004(6)
C6 0.069(8) 0.053(6) 0.041(6) 0.021(5) 0.025(5) 0.016(6)
C7 0.052(6) 0.047(6) 0.029(5) 0.013(4) 0.014(5) 0.017(5)
C8 0.040(6) 0.083(8) 0.029(5) -0.010(5) 0.008(5) 0.015(6)
C9 0.054(8) 0.082(9) 0.073(8) -0.029(7) 0.000(6) 0.021(7)
C10 0.091(11) 0.167(17) 0.043(8) -0.038(9) -0.004(8) 0.053(11)
C11 0.043(9) 0.28(3) 0.026(7) 0.006(11) 0.005(6) 0.021(12)
C12 0.045(8) 0.28(2) 0.059(9) 0.069(12) 0.028(7) 0.030(12)
C13 0.047(7) 0.166(14) 0.038(6) 0.030(8) 0.014(5) 0.000(8)
C14 0.037(6) 0.047(6) 0.051(6) -0.012(5) -0.005(5) 0.016(5)
C15 0.074(8) 0.040(6) 0.063(7) -0.003(5) 0.004(6) 0.019(6)
C16 0.090(10) 0.038(7) 0.078(9) -0.004(6) -0.009(7) 0.018(6)
C17 0.112(13) 0.056(9) 0.107(12) -0.043(9) -0.025(10) 0.046(9)
C18 0.075(9) 0.085(10) 0.082(10) -0.049(8) -0.004(8) 0.035(8)
C19 0.060(8) 0.055(7) 0.073(8) -0.034(6) 0.008(6) 0.011(6)
C20 0.042(6) 0.040(6) 0.052(6) -0.008(5) 0.016(5) -0.003(5)
C21 0.103(11) 0.052(7) 0.066(8) 0.013(6) 0.001(8) -0.017(7)
C22 0.102(12) 0.111(13) 0.049(7) -0.001(8) 0.004(7) -0.039(10)
C23 0.113(14) 0.063(10) 0.105(12) -0.028(9) 0.036(10) -0.018(9)
C24 0.075(11) 0.030(7) 0.27(2) -0.009(10) 0.029(14) -0.007(7)
C25 0.059(9) 0.042(8) 0.222(19) -0.002(10) 0.013(10) 0.006(7)
C26 0.045(6) 0.046(6) 0.050(6) -0.005(5) 0.016(5) 0.005(5)
C27 0.063(7) 0.050(6) 0.073(7) -0.007(6) 0.041(6) 0.000(6)
C28 0.093(10) 0.060(8) 0.093(9) 0.001(7) 0.054(8) -0.005(7)
C29 0.085(10) 0.071(9) 0.086(9) -0.017(7) 0.051(8) 0.001(7)
C30 0.072(8) 0.043(6) 0.087(8) -0.018(6) 0.032(7) 0.012(6)
C31 0.052(7) 0.036(6) 0.074(7) -0.009(5) 0.031(6) 0.005(5)
C32 0.061(5) 0.052(5) 0.055(4) 0.019(3) 0.022(4) 0.016(4)
C33 0.061(5) 0.052(5) 0.055(4) 0.019(3) 0.022(4) 0.016(4)
C34 0.061(5) 0.052(5) 0.055(4) 0.019(3) 0.022(4) 0.016(4)
C35 0.061(5) 0.052(5) 0.055(4) 0.019(3) 0.022(4) 0.016(4)
C36 0.061(5) 0.052(5) 0.055(4) 0.019(3) 0.022(4) 0.016(4)
C37 0.061(5) 0.052(5) 0.055(4) 0.019(3) 0.022(4) 0.016(4)
C101 0.15(3) 0.25(4) 0.12(3) -0.02(3) 0.08(2) 0.02(3)
C102 0.14(3) 0.48(10) 0.60(11) 0.13(9) 0.15(5) 0.08(5)
C132 0.056(9) 0.053(8) 0.052(8) 0.014(6) 0.019(7) 0.013(7)
C133 0.056(9) 0.053(8) 0.052(8) 0.014(6) 0.019(7) 0.013(7)
C134 0.056(9) 0.053(8) 0.052(8) 0.014(6) 0.019(7) 0.013(7)
C135 0.056(9) 0.053(8) 0.052(8) 0.014(6) 0.019(7) 0.013(7)
C136 0.056(9) 0.053(8) 0.052(8) 0.014(6) 0.019(7) 0.013(7)
C137 0.056(9) 0.053(8) 0.052(8) 0.014(6) 0.019(7) 0.013(7)
B2 0.078(10) 0.049(7) 0.054(7) -0.018(6) 0.031(7) -0.013(7)
B3 0.078(10) 0.045(7) 0.038(6) -0.009(5) 0.016(6) -0.009(7)
B4 0.083(10) 0.046(7) 0.037(6) 0.003(5) 0.021(6) -0.013(7)
B5 0.102(11) 0.039(7) 0.049(7) -0.001(6) 0.030(7) -0.019(7)
B6 0.092(11) 0.047(7) 0.058(8) -0.018(6) 0.035(8) -0.017(7)
B7 0.085(10) 0.044(7) 0.032(6) -0.011(5) 0.031(6) -0.011(6)
B8 0.075(9) 0.029(6) 0.039(6) -0.005(5) 0.023(6) -0.011(6)
B9 0.078(9) 0.046(7) 0.035(6) -0.011(5) 0.016(6) -0.017(7)
B10 0.091(10) 0.047(7) 0.034(6) -0.012(5) 0.030(6) -0.022(7)
B11 0.069(9) 0.052(7) 0.043(7) -0.013(6) 0.021(6) -0.005(7)
B12 0.104(11) 0.034(6) 0.041(6) -0.011(5) 0.035(7) -0.009(7)

loop_
_atom_type_symbol
_atom_type_description
_atom_type_scat_dispersion_real
_atom_type_scat_dispersion_imag
_atom_type_scat_source
C C 0.0033 0.0016 'International Tables Vol C Tables 4.2.6.8 and 6.1.1.4'
H H 0.0000 0.0000 'International Tables Vol C Tables 4.2.6.8 and 6.1.1.4'
B B 0.0013 0.0007 'International Tables Vol C Tables 4.2.6.8 and 6.1.1.4'
P P 0.1023 0.0942 'International Tables Vol C Tables 4.2.6.8 and 6.1.1.4'
Rh Rh -1.1178 0.9187 'International Tables Vol C Tables 4.2.6.8 and 6.1.1.4'
Br Br -0.2901 2.4595 'International Tables Vol C Tables 4.2.6.8 and 6.1.1.4'
Cl Cl 0.1484 0.1585 'International Tables Vol C Tables 4.2.6.8 and 6.1.1.4'

loop_
_geom_angle_atom_site_label_1
_geom_angle_atom_site_label_2
_geom_angle_atom_site_label_3
_geom_angle
_geom_angle_site_symmetry_1
_geom_angle_site_symmetry_3
P1 Rh1 C7 94.0(2) . 7
P1 Rh1 P2 95.96(9) . .
C7 Rh1 P2 167.4(2) 7 .
P1 Rh1 C4 168.7(3) . 7
C7 Rh1 C4 75.3(3) 7 7
P2 Rh1 C4 95.1(3) . 7
P1 Rh1 C6 109.7(3) . 7
C7 Rh1 C6 35.5(3) 7 7
P2 Rh1 C6 132.7(3) . 7
C4 Rh1 C6 63.4(4) 7 7
P1 Rh1 C5 141.9(3) . 7
C7 Rh1 C5 63.5(4) 7 7
P2 Rh1 C5 104.0(3) . 7
C4 Rh1 C5 35.3(3) 7 7
C6 Rh1 C5 35.1(3) 7 7
P1 Rh1 C3 136.0(3) . 7
C7 Rh1 C3 62.6(3) 7 7
P2 Rh1 C3 113.9(2) . 7
C4 Rh1 C3 35.4(3) 7 7
C6 Rh1 C3 73.5(4) 7 7
C5 Rh1 C3 62.6(4) 7 7
P1 Rh1 C2 106.3(2) . 7
C7 Rh1 C2 35.5(3) 7 7
P2 Rh1 C2 145.9(2) . 7
C4 Rh1 C2 62.9(3) 7 7
C6 Rh1 C2 63.0(3) 7 7
C5 Rh1 C2 73.8(3) 7 7
C3 Rh1 C2 34.0(3) 7 7
C101 Cl1 Cl3 33(2) . .
C101 Cl2 Cl3 35(2) . .
C101 Cl3 Cl2 52(5) . .
C101 Cl3 Cl1 64(5) . .
Cl2 Cl3 Cl1 97.0(16) . .
C102 Cl4 Cl5 54(2) . .
C102 Cl4 Cl6 31(3) . .
Cl5 Cl4 Cl6 84.9(9) . .
C102 Cl5 Cl7 53(2) . .
C102 Cl5 Cl4 62(3) . .
Cl7 Cl5 Cl4 115.1(13) . .
C102 Cl6 Cl7 30(3) . .
C102 Cl6 Cl4 43(3) . .
Cl7 Cl6 Cl4 71.4(5) . .
C102 Cl7 Cl5 61(3) . .
C102 Cl7 Cl6 27(3) . .
Cl5 Cl7 Cl6 88.2(9) . .
C8 P1 C14 100.1(5) . .
C8 P1 C2 100.2(4) . .
C14 P1 C2 103.6(5) . .
C8 P1 Rh1 123.8(3) . .
C14 P1 Rh1 117.4(4) . .
C2 P1 Rh1 108.9(3) . .
C32 P2 C132 10(3) . .
C32 P2 C20 104.8(13) . .
C132 P2 C20 111(2) . .
C32 P2 C26 99.0(8) . .
C132 P2 C26 104.6(13) . .
C20 P2 C26 102.9(5) . .
C32 P2 Rh1 123.9(12) . .
C132 P2 Rh1 114(2) . .
C20 P2 Rh1 114.1(3) . .
C26 P2 Rh1 109.3(3) . .
B2 C1 B6 63.5(7) . .
B2 C1 B5 116.0(9) . .
B6 C1 B5 62.5(7) . .
B2 C1 B4 116.2(8) . .
B6 C1 B4 115.9(8) . .
B5 C1 B4 63.8(7) . .
B2 C1 B3 62.6(7) . .
B6 C1 B3 115.2(9) . .
B5 C1 B3 116.0(8) . .
B4 C1 B3 63.4(6) . .
C3 C2 C7 116.9(9) . .
C3 C2 P1 125.7(7) . .
C7 C2 P1 116.9(7) . .
C3 C2 Rh1 71.7(5) . 7
C7 C2 Rh1 66.7(5) . 7
P1 C2 Rh1 139.1(4) . 7
C2 C3 C4 120.9(9) . .
C2 C3 Rh1 74.4(5) . 7
C4 C3 Rh1 68.6(5) . 7
C5 C4 C3 120.7(10) . .
C5 C4 Rh1 74.8(6) . 7
C3 C4 Rh1 76.0(5) . 7
C4 C5 C6 118.9(10) . .
C4 C5 Rh1 69.9(5) . 7
C6 C5 Rh1 71.8(5) . 7
C7 C6 C5 119.4(9) . .
C7 C6 Rh1 69.8(5) . 7
C5 C6 Rh1 73.1(5) . 7
C6 C7 C2 121.9(9) . .
C6 C7 Rh1 74.7(6) . 7
C2 C7 Rh1 77.8(5) . 7
C13 C8 C9 120.7(10) . .
C13 C8 P1 121.9(9) . .
C9 C8 P1 117.4(9) . .
C10 C9 C8 119.6(15) . .
C11 C10 C9 121.0(17) . .
C10 C11 C12 121.1(13) . .
C13 C12 C11 119.3(15) . .
C8 C13 C12 118.3(14) . .
C15 C14 C19 119.3(10) . .
C15 C14 P1 120.9(8) . .
C19 C14 P1 119.7(9) . .
C14 C15 C16 120.5(12) . .
C17 C16 C15 118.3(13) . .
C18 C17 C16 122.1(12) . .
C17 C18 C19 120.1(13) . .
C18 C19 C14 119.6(13) . .
C21 C20 C25 116.2(10) . .
C21 C20 P2 126.0(8) . .
C25 C20 P2 117.8(9) . .
C20 C21 C22 122.2(12) . .
C23 C22 C21 119.0(13) . .
C22 C23 C24 122.4(14) . .
C23 C24 C25 117.3(15) . .
C24 C25 C20 122.7(14) . .
C27 C26 C31 118.2(9) . .
C27 C26 P2 121.5(8) . .
C31 C26 P2 120.0(8) . .
C28 C27 C26 120.2(10) . .
C27 C28 C29 122.6(12) . .
C28 C29 C30 117.1(11) . .
C31 C30 C29 121.4(10) . .
C30 C31 C26 120.4(10) . .
C37 C32 C33 118(3) . .
C37 C32 P2 119(2) . .
C33 C32 P2 122(2) . .
C34 C33 C32 120(2) . .
C35 C34 C33 120.0(16) . .
C34 C35 C36 122.2(17) . .
C35 C36 C37 116.3(16) . .
C32 C37 C36 123(2) . .
Cl3 C101 Cl2 93(5) . .
Cl3 C101 Cl1 84(6) . .
Cl2 C101 Cl1 124(5) . .
Cl6 C102 Cl7 123(6) . .
Cl6 C102 Cl5 169(6) . .
Cl7 C102 Cl5 65(3) . .
Cl6 C102 Cl4 106(5) . .
Cl7 C102 Cl4 128(5) . .
Cl5 C102 Cl4 64(3) . .
C133 C132 C137 111(5) . .
C133 C132 P2 126(5) . .
C137 C132 P2 122(5) . .
C132 C133 C134 124(4) . .
C135 C134 C133 117(3) . .
C136 C135 C134 120(3) . .
C137 C136 C135 122(3) . .
C136 C137 C132 125(4) . .
C1 B2 B3 59.4(7) . .
C1 B2 B11 104.5(8) . .
B3 B2 B11 108.0(9) . .
C1 B2 B6 58.6(7) . .
B3 B2 B6 108.6(9) . .
B11 B2 B6 59.7(7) . .
C1 B2 B7 104.5(9) . .
B3 B2 B7 59.5(7) . .
B11 B2 B7 60.0(7) . .
B6 B2 B7 107.6(8) . .
C1 B3 B8 104.2(7) . .
C1 B3 B2 57.9(7) . .
B8 B3 B2 108.4(9) . .
C1 B3 B7 104.5(9) . .
B8 B3 B7 59.7(7) . .
B2 B3 B7 61.0(7) . .
C1 B3 B4 58.0(6) . .
B8 B3 B4 61.0(6) . .
B2 B3 B4 107.8(9) . .
B7 B3 B4 108.9(8) . .
C1 B4 B3 58.6(7) . .
C1 B4 B5 58.0(7) . .
B3 B4 B5 107.4(10) . .
C1 B4 B8 102.6(9) . .
B3 B4 B8 58.3(6) . .
B5 B4 B8 107.1(9) . .
C1 B4 B9 103.3(9) . .
B3 B4 B9 106.7(9) . .
B5 B4 B9 59.9(7) . .
B8 B4 B9 59.9(7) . .
C1 B5 B6 58.7(7) . .
C1 B5 B10 104.7(9) . .
B6 B5 B10 60.4(7) . .
C1 B5 B4 58.1(6) . .
B6 B5 B4 108.0(9) . .
B10 B5 B4 108.4(9) . .
C1 B5 B9 103.9(8) . .
B6 B5 B9 107.5(9) . .
B10 B5 B9 59.4(7) . .
B4 B5 B9 60.5(7) . .
C1 B6 B5 58.8(7) . .
C1 B6 B11 104.0(9) . .
B5 B6 B11 109.4(9) . .
C1 B6 B10 104.4(9) . .
B5 B6 B10 59.9(7) . .
B11 B6 B10 61.7(7) . .
C1 B6 B2 57.9(7) . .
B5 B6 B2 108.2(10) . .
B11 B6 B2 59.8(7) . .
B10 B6 B2 109.1(9) . .
B8 B7 B3 59.6(7) . .
B8 B7 B12 60.6(7) . .
B3 B7 B12 108.5(9) . .
B8 B7 B11 108.4(8) . .
B3 B7 B11 107.4(8) . .
B12 B7 B11 60.8(7) . .
B8 B7 B2 107.1(9) . .
B3 B7 B2 59.4(7) . .
B12 B7 B2 108.1(8) . .
B11 B7 B2 59.3(7) . .
B8 B7 Br7 122.2(7) . .
B3 B7 Br7 121.2(7) . .
B12 B7 Br7 121.9(7) . .
B11 B7 Br7 121.9(8) . .
B2 B7 Br7 121.6(8) . .
B3 B8 B7 60.7(7) . .
B3 B8 B12 109.0(9) . .
B7 B8 B12 60.2(7) . .
B3 B8 B4 60.7(6) . .
B7 B8 B4 109.4(8) . .
B12 B8 B4 109.0(8) . .
B3 B8 B9 109.0(8) . .
B7 B8 B9 108.6(8) . .
B12 B8 B9 60.1(7) . .
B4 B8 B9 60.4(6) . .
B3 B8 Br8 121.9(7) . .
B7 B8 Br8 121.7(7) . .
B12 B8 Br8 120.7(7) . .
B4 B8 Br8 120.8(8) . .
B9 B8 Br8 120.4(7) . .
B10 B9 B12 61.3(7) . .
B10 B9 B5 59.3(7) . .
B12 B9 B5 108.0(9) . .
B10 B9 B8 107.8(8) . .
B12 B9 B8 59.2(7) . .
B5 B9 B8 106.8(7) . .
B10 B9 B4 107.6(8) . .
B12 B9 B4 107.6(8) . .
B5 B9 B4 59.7(7) . .
B8 B9 B4 59.7(6) . .
B10 B9 Br9 122.7(7) . .
B12 B9 Br9 124.9(7) . .
B5 B9 Br9 119.7(8) . .
B8 B9 Br9 123.2(8) . .
B4 B9 Br9 119.0(9) . .
B5 B10 B9 61.3(7) . .
B5 B10 B6 59.7(7) . .
B9 B10 B6 108.5(9) . .
B5 B10 B11 107.0(8) . .
B9 B10 B11 107.4(8) . .
B6 B10 B11 59.0(7) . .
B5 B10 B12 108.5(9) . .
B9 B10 B12 60.0(7) . .
B6 B10 B12 106.9(8) . .
B11 B10 B12 59.3(7) . .
B5 B10 Br10 122.9(8) . .
B9 B10 Br10 121.3(7) . .
B6 B10 Br10 123.0(8) . .
B11 B10 Br10 121.7(9) . .
B12 B10 Br10 120.7(7) . .
B6 B11 B2 60.4(7) . .
B6 B11 B7 108.7(9) . .
B2 B11 B7 60.7(7) . .
B6 B11 B12 107.9(9) . .
B2 B11 B12 107.9(9) . .
B7 B11 B12 59.2(6) . .
B6 B11 B10 59.3(7) . .
B2 B11 B10 107.6(9) . .
B7 B11 B10 107.6(9) . .
B12 B11 B10 60.3(7) . .
B6 B11 Br11 121.2(8) . .
B2 B11 Br11 122.4(8) . .
B7 B11 Br11 122.5(8) . .
B12 B11 Br11 121.5(8) . .
B10 B11 Br11 121.0(7) . .
B7 B12 B8 59.2(7) . .
B7 B12 B9 108.3(8) . .
B8 B12 B9 60.7(7) . .
B7 B12 B11 59.9(7) . .
B8 B12 B11 106.6(8) . .
B9 B12 B11 107.2(8) . .
B7 B12 B10 108.2(8) . .
B8 B12 B10 107.0(9) . .
B9 B12 B10 58.7(7) . .
B11 B12 B10 60.3(7) . .
B7 B12 Br12 121.0(8) . .
B8 B12 Br12 123.9(8) . .
B9 B12 Br12 123.2(7) . .
B11 B12 Br12 120.4(9) . .
B10 B12 Br12 121.6(7) . .

loop_
_geom_bond_atom_site_label_1
_geom_bond_atom_site_label_2
_geom_bond_distance
_geom_bond_site_symmetry_2
Rh1 P1 2.247(2) .
Rh1 C7 2.254(9) 7
Rh1 P2 2.263(3) .
Rh1 C4 2.270(9) 7
Rh1 C6 2.316(9) 7
Rh1 C5 2.333(9) 7
Rh1 C3 2.365(9) 7
Rh1 C2 2.399(9) 7
Br7 B7 1.952(12) .
Br8 B8 1.978(11) .
Br9 B9 1.949(11) .
Br10 B10 1.948(11) .
Br11 B11 1.952(13) .
Br12 B12 1.933(11) .
Cl1 C101 1.75(8) .
Cl1 Cl3 1.94(4) .
Cl2 C101 1.46(8) .
Cl2 Cl3 1.85(4) .
Cl3 C101 1.05(6) .
Cl4 C102 1.72(7) .
Cl4 Cl5 1.75(3) .
Cl4 Cl6 2.441(19) .
Cl5 C102 1.57(7) .
Cl5 Cl7 1.62(3) .
Cl6 C102 1.32(7) .
Cl6 Cl7 2.42(2) .
Cl7 C102 1.43(6) .
P1 C8 1.838(9) .
P1 C14 1.838(10) .
P1 C2 1.856(10) .
P2 C32 1.79(3) .
P2 C132 1.86(7) .
P2 C20 1.832(10) .
P2 C26 1.838(10) .
C1 B2 1.682(17) .
C1 B6 1.695(17) .
C1 B5 1.697(15) .
C1 B4 1.698(16) .
C1 B3 1.710(15) .
C2 C3 1.392(12) .
C2 C7 1.426(12) .
C2 Rh1 2.399(9) 7
C3 C4 1.411(13) .
C3 Rh1 2.365(9) 7
C4 C5 1.397(14) .
C4 Rh1 2.270(9) 7
C5 C6 1.402(14) .
C5 Rh1 2.333(9) 7
C6 C7 1.394(13) .
C6 Rh1 2.316(9) 7
C7 Rh1 2.254(9) 7
C8 C13 1.383(16) .
C8 C9 1.410(16) .
C9 C10 1.353(16) .
C10 C11 1.33(2) .
C11 C12 1.42(2) .
C12 C13 1.388(16) .
C14 C15 1.396(15) .
C14 C19 1.403(14) .
C15 C16 1.402(14) .
C16 C17 1.380(19) .
C17 C18 1.37(2) .
C18 C19 1.389(16) .
C20 C21 1.318(15) .
C20 C25 1.399(16) .
C21 C22 1.413(17) .
C22 C23 1.305(19) .
C23 C24 1.36(2) .
C24 C25 1.369(18) .
C26 C27 1.384(14) .
C26 C31 1.392(13) .
C27 C28 1.361(14) .
C28 C29 1.381(16) .
C29 C30 1.382(16) .
C30 C31 1.377(14) .
C32 C37 1.35(4) .
C32 C33 1.39(4) .
C33 C34 1.40(2) .
C34 C35 1.34(2) .
C35 C36 1.40(2) .
C36 C37 1.41(2) .
C132 C133 1.44(7) .
C132 C137 1.39(8) .
C133 C134 1.42(4) .
C134 C135 1.36(5) .
C135 C136 1.36(4) .
C136 C137 1.33(4) .
B2 B3 1.764(19) .
B2 B11 1.768(16) .
B2 B6 1.778(17) .
B2 B7 1.792(16) .
B3 B8 1.747(15) .
B3 B7 1.765(18) .
B3 B4 1.790(16) .
B4 B5 1.795(17) .
B4 B8 1.796(16) .
B4 B9 1.810(17) .
B5 B6 1.76(2) .
B5 B10 1.763(19) .
B5 B9 1.799(16) .
B6 B11 1.766(18) .
B6 B10 1.771(16) .
B7 B8 1.748(18) .
B7 B12 1.766(14) .
B7 B11 1.780(16) .
B8 B12 1.773(18) .
B8 B9 1.801(15) .
B9 B10 1.766(19) .
B9 B12 1.790(19) .
B10 B11 1.814(16) .
B10 B12 1.814(16) .
B11 B12 1.796(18) .
